data_7236394
loop_
_publ_author_name
'Fu, Ruibiao'
'Hu, Shengmin'
'Wu, Xintao'

_publ_section_title
;
 Rapid and sensitive detection of nitroaromatic explosives by using new 3D
 lanthanide phosphonates
;
_journal_issue 5
_journal_name_full 'Journal of Materials Chemistry A'
_journal_page_first 1952
_journal_paper_doi 10.1039/C6TA10152F
_journal_volume 5
_journal_year 2017
_chemical_formula_sum 'C24 H76 Nd2 O47 P6'
_chemical_formula_weight 1591.15
_space_group_IT_number 2
_space_group_name_Hall '-P 1'
_space_group_name_H-M_alt 'P -1'
_symmetry_cell_setting triclinic
_symmetry_space_group_name_H-M 'P -1'
_atom_sites_solution_hydrogens geom
_atom_sites_solution_primary direct
_atom_sites_solution_secondary difmap
_audit_creation_method SHELXL-97
_audit_update_record
;
2016-12-14 deposited with the CCDC.
2016-12-23 downloaded from the CCDC.
;
_cell_angle_alpha 82.379(10)
_cell_angle_beta 87.725(12)
_cell_angle_gamma 81.666(8)
_cell_formula_units_Z 1
_cell_length_a 10.3912(10)
_cell_length_b 11.8723(4)
_cell_length_c 11.8790(8)
_cell_measurement_reflns_used 4162
_cell_measurement_temperature 293(2)
_cell_measurement_theta_max 27.5984
_cell_measurement_theta_min 2.6033
_cell_volume 1436.89(18)
_computing_cell_refinement 'CrystalClear (Rigaku Inc., 2008)'
_computing_data_collection 'CrystalClear (Rigaku Inc., 2008)'
_computing_data_reduction 'CrystalClear (Rigaku Inc., 2008)'
_computing_molecular_graphics 'Bruker SHELXTL'
_computing_publication_material 'Bruker SHELXTL'
_computing_structure_refinement 'SHELXL-97 (Sheldrick, 1997)'
_computing_structure_solution 'SHELXS-97 (Sheldrick, 1990)'
_diffrn_ambient_temperature 293(2)
_diffrn_measured_fraction_theta_full 0.988
_diffrn_measured_fraction_theta_max 0.988
_diffrn_measurement_device_type 'Mercury70 (2x2 bin mode)'
_diffrn_measurement_method '\w scans'
_diffrn_radiation_monochromator graphite
_diffrn_radiation_source 'fine-focus sealed tube'
_diffrn_radiation_type MoK\a
_diffrn_radiation_wavelength 0.71073
_diffrn_reflns_av_R_equivalents 0.0305
_diffrn_reflns_av_sigmaI/netI 0.0365
_diffrn_reflns_limit_h_max 13
_diffrn_reflns_limit_h_min -13
_diffrn_reflns_limit_k_max 15
_diffrn_reflns_limit_k_min -15
_diffrn_reflns_limit_l_max 15
_diffrn_reflns_limit_l_min -15
_diffrn_reflns_number 17803
_diffrn_reflns_theta_full 27.59
_diffrn_reflns_theta_max 27.59
_diffrn_reflns_theta_min 2.30
_exptl_absorpt_coefficient_mu 2.068
_exptl_absorpt_correction_T_max 1.0000
_exptl_absorpt_correction_T_min 0.6725
_exptl_absorpt_correction_type multi-scan
_exptl_absorpt_process_details 'CrystalClear (Rigaku Inc., 2008)'
_exptl_crystal_colour purple
_exptl_crystal_density_diffrn 1.839
_exptl_crystal_density_method 'not measured'
_exptl_crystal_description prism
_exptl_crystal_F_000 806
_exptl_crystal_size_max 0.6000
_exptl_crystal_size_mid 0.2000
_exptl_crystal_size_min 0.1000
_refine_diff_density_max 1.551
_refine_diff_density_min -1.809
_refine_diff_density_rms 0.125
_refine_ls_extinction_method none
_refine_ls_goodness_of_fit_ref 1.049
_refine_ls_hydrogen_treatment mixed
_refine_ls_matrix_type full
_refine_ls_number_parameters 361
_refine_ls_number_reflns 6586
_refine_ls_number_restraints 4
_refine_ls_restrained_S_all 1.052
_refine_ls_R_factor_all 0.0379
_refine_ls_R_factor_gt 0.0350
_refine_ls_shift/su_max 0.009
_refine_ls_shift/su_mean 0.000
_refine_ls_structure_factor_coef Fsqd
_refine_ls_weighting_details 'calc w=1/[\s^2^(Fo^2^)+(0.0534P)^2^+2.2759P] where P=(Fo^2^+2Fc^2^)/3'
_refine_ls_weighting_scheme calc
_refine_ls_wR_factor_gt 0.0927
_refine_ls_wR_factor_ref 0.0949
_reflns_number_gt 6064
_reflns_number_total 6586
_reflns_threshold_expression >2sigma(I)
_cod_data_source_file c6ta10152f2.cif
_cod_data_source_block f1
_cod_depositor_comments
;
The following automatic conversions were performed:

data item '_exptl_absorpt_correction_type' value 'Multi-scan' was
changed to 'multi-scan' in accordance with the
/home/saulius/struct/COD-crude-data/automatic-downloads/DataCite-retrospective/RSC/depositions/lib/dictionaries/cif_core.dic
dictionary named 'cif_core.dic' version 2.4.2 last updated on
2011-04-26.

Automatic conversion script
Id: cif_fix_values 6909 2019-04-08 15:41:33Z antanas 
;
_cod_original_sg_symbol_H-M P-1
_cod_database_code 7236394

loop_
_symmetry_equiv_pos_as_xyz
'x, y, z'
'-x, -y, -z'

loop_
_atom_site_label
_atom_site_type_symbol
_atom_site_fract_x
_atom_site_fract_y
_atom_site_fract_z
_atom_site_U_iso_or_equiv
_atom_site_adp_type
_atom_site_occupancy
_atom_site_symmetry_multiplicity
_atom_site_calc_flag
_atom_site_refinement_flags
Nd1 Nd -0.018957(16) 0.077379(16) 0.239290(14) 0.01810(7) Uani 1 1 d .
P1 P -0.29801(11) 0.31665(10) 0.27806(10) 0.0363(3) Uani 1 1 d .
P2 P 0.11861(8) 0.11678(8) 0.50462(7) 0.01873(18) Uani 1 1 d .
P3 P -0.15370(8) 0.10744(8) -0.03464(7) 0.01988(18) Uani 1 1 d .
O1 O -0.2001(3) 0.2157(3) 0.2591(3) 0.0382(7) Uani 1 1 d .
O2 O -0.4356(3) 0.3012(4) 0.2447(3) 0.0579(10) Uani 1 1 d .
H1 H -0.4487 0.3303 0.1788 0.087 Uiso 1 1 calc R
O3 O -0.2609(5) 0.4295(4) 0.2201(4) 0.0660(11) Uani 1 1 d .
O4 O -0.1791(3) 0.3306(3) 0.4683(3) 0.0542(10) Uani 1 1 d .
H2 H -0.1804 0.3289 0.5375 0.081 Uiso 1 1 calc R
O5 O 0.0817(3) 0.0731(2) 0.6240(2) 0.0273(6) Uani 1 1 d .
O6 O 0.0109(2) 0.1536(2) 0.4208(2) 0.0242(5) Uani 1 1 d .
O7 O 0.1981(3) 0.2194(3) 0.5115(2) 0.0318(6) Uani 1 1 d .
H3 H 0.2025 0.2564 0.4484 0.048 Uiso 1 1 calc R
O8 O 0.2044(2) 0.0098(3) 0.3300(2) 0.0313(6) Uani 1 1 d .
H4 H 0.2451 -0.0534 0.3131 0.047 Uiso 1 1 d R
O9 O -0.1060(3) 0.0703(2) -0.1466(2) 0.0270(6) Uani 1 1 d .
O10 O -0.0559(3) 0.1411(2) 0.0397(2) 0.0268(6) Uani 1 1 d .
O11 O -0.2666(3) 0.2094(3) -0.0600(3) 0.0375(7) Uani 1 1 d .
H5 H -0.2441 0.2684 -0.0432 0.056 Uiso 1 1 calc R
O12 O -0.2017(2) -0.0100(3) 0.1638(2) 0.0284(6) Uani 1 1 d .
H6 H -0.2431 -0.0515 0.2113 0.043 Uiso 1 1 d R
O13 O 0.1131(3) 0.2316(3) 0.1747(3) 0.0469(8) Uani 1 1 d .
H16 H 0.1365 0.2721 0.2224 0.070 Uiso 1 1 d R
H17 H 0.1199 0.2745 0.1124 0.070 Uiso 1 1 d R
O14 O 0.3811(6) -0.1723(5) 0.2661(5) 0.0993(19) Uani 1 1 d D
O15 O 0.2371(14) 0.3429(9) 0.3172(5) 0.266(8) Uani 1 1 d .
O16 O -0.2191(12) 0.4177(7) -0.0123(7) 0.180(4) Uani 1 1 d .
O17 O 0.0571(17) 0.3732(10) -0.0201(9) 0.280(9) Uani 1 1 d .
O18 O -0.033(2) -0.3072(18) 0.2329(14) 0.57(3) Uani 0.85 1 d PD
O19 O 0.3538(15) 0.5114(15) 0.2234(11) 0.300(9) Uani 1 1 d .
O20 O -0.385(2) 0.6418(9) 0.1582(12) 0.341(12) Uani 1 1 d D
O21 O -0.0188(15) 0.5097(11) 0.372(2) 0.390(18) Uani 0.85 1 d P
O22 O 0.200(2) 0.6955(19) 0.3025(10) 0.52(3) Uani 0.80 1 d P
O23 O -0.3182(6) -0.1921(5) 0.2724(4) 0.0952(19) Uani 1 1 d .
O24 O 0.486(2) 0.3785(13) 0.0295(11) 0.351(12) Uani 1 1 d .
C1 C -0.3056(4) 0.3199(4) 0.4314(4) 0.0334(9) Uani 1 1 d .
H7 H -0.3288 0.2463 0.4679 0.040 Uiso 1 1 calc R
C2 C -0.4048(4) 0.4142(4) 0.4679(3) 0.0318(9) Uani 1 1 d .
C3 C -0.5257(4) 0.3888(4) 0.5031(4) 0.0393(10) Uani 1 1 d .
H8 H -0.5438 0.3141 0.5052 0.047 Uiso 1 1 calc R
C4 C -0.3782(4) 0.5267(4) 0.4642(4) 0.0413(10) Uani 1 1 d .
H9 H -0.2966 0.5450 0.4400 0.050 Uiso 1 1 calc R
C5 C 0.2277(3) -0.0001(3) 0.4488(3) 0.0237(7) Uani 1 1 d .
H10 H 0.2026 -0.0732 0.4846 0.028 Uiso 1 1 calc R
C6 C 0.3695(3) 0.0004(3) 0.4739(3) 0.0236(7) Uani 1 1 d .
C7 C 0.4146(4) -0.0417(4) 0.5822(3) 0.0314(9) Uani 1 1 d .
H11 H 0.3578 -0.0698 0.6380 0.038 Uiso 1 1 calc R
C8 C 0.4557(4) 0.0421(4) 0.3926(3) 0.0312(9) Uani 1 1 d .
H12 H 0.4266 0.0709 0.3200 0.037 Uiso 1 1 calc R
C9 C -0.2257(3) -0.0126(3) 0.0459(3) 0.0231(7) Uani 1 1 d .
H13 H -0.1799 -0.0846 0.0235 0.028 Uiso 1 1 calc R
C10 C -0.3689(3) -0.0071(3) 0.0238(3) 0.0241(7) Uani 1 1 d .
C11 C -0.4610(4) 0.0632(4) 0.0792(3) 0.0321(9) Uani 1 1 d .
H14 H -0.4351 0.1057 0.1325 0.039 Uiso 1 1 calc R
C12 C -0.4078(4) -0.0707(4) -0.0554(3) 0.0306(9) Uani 1 1 d .
H15 H -0.3462 -0.1184 -0.0926 0.037 Uiso 1 1 calc R

loop_
_atom_site_aniso_label
_atom_site_aniso_U_11
_atom_site_aniso_U_22
_atom_site_aniso_U_33
_atom_site_aniso_U_23
_atom_site_aniso_U_13
_atom_site_aniso_U_12
Nd1 0.01309(10) 0.02878(12) 0.01286(10) -0.00700(7) -0.00212(6) 0.00010(7)
P1 0.0360(6) 0.0393(6) 0.0294(5) -0.0099(5) -0.0053(4) 0.0150(5)
P2 0.0146(4) 0.0277(5) 0.0148(4) -0.0058(3) -0.0029(3) -0.0024(3)
P3 0.0136(4) 0.0318(5) 0.0142(4) -0.0076(3) -0.0019(3) 0.0019(3)
O1 0.0318(15) 0.0493(19) 0.0305(15) -0.0148(13) -0.0057(12) 0.0145(13)
O2 0.0404(19) 0.083(3) 0.048(2) -0.019(2) -0.0178(16) 0.0160(19)
O3 0.086(3) 0.048(2) 0.058(3) 0.0004(19) 0.012(2) -0.001(2)
O4 0.0403(18) 0.068(2) 0.056(2) -0.0376(19) -0.0203(16) 0.0211(17)
O5 0.0285(13) 0.0361(15) 0.0175(12) -0.0029(11) -0.0019(10) -0.0052(11)
O6 0.0185(12) 0.0327(14) 0.0213(12) -0.0091(10) -0.0066(10) 0.0035(10)
O7 0.0355(15) 0.0353(15) 0.0275(14) -0.0037(12) -0.0072(12) -0.0131(12)
O8 0.0188(12) 0.0516(18) 0.0248(14) -0.0204(13) -0.0081(10) 0.0072(12)
O9 0.0246(13) 0.0392(16) 0.0169(12) -0.0106(11) -0.0002(10) 0.0026(11)
O10 0.0264(13) 0.0389(15) 0.0174(12) -0.0055(11) -0.0050(10) -0.0096(11)
O11 0.0287(15) 0.0388(17) 0.0424(17) -0.0105(14) -0.0065(13) 0.0103(13)
O12 0.0214(12) 0.0496(17) 0.0160(12) -0.0019(11) -0.0049(10) -0.0121(12)
O13 0.059(2) 0.052(2) 0.0342(17) 0.0000(15) -0.0079(15) -0.0273(17)
O14 0.099(4) 0.108(4) 0.088(4) -0.034(3) -0.043(3) 0.027(3)
O15 0.55(2) 0.246(10) 0.065(4) 0.059(5) -0.107(7) -0.323(13)
O16 0.302(13) 0.120(6) 0.125(7) -0.028(5) 0.044(7) -0.047(7)
O17 0.50(2) 0.210(12) 0.141(9) 0.090(8) -0.125(12) -0.158(14)
O18 0.74(5) 0.59(5) 0.188(18) 0.02(2) 0.21(3) 0.40(4)
O19 0.336(17) 0.36(2) 0.188(12) 0.140(13) -0.114(12) -0.131(16)
O20 0.62(3) 0.119(8) 0.276(15) -0.030(9) -0.277(19) 0.059(13)
O21 0.223(15) 0.111(9) 0.82(5) -0.04(2) 0.27(3) -0.052(10)
O22 1.03(7) 0.37(3) 0.047(7) 0.007(11) -0.002(19) 0.21(4)
O23 0.153(5) 0.102(4) 0.047(2) 0.006(2) -0.020(3) -0.082(4)
O24 0.61(3) 0.271(16) 0.197(12) 0.074(12) -0.188(17) -0.213(19)
C1 0.031(2) 0.036(2) 0.032(2) -0.0128(17) -0.0026(16) 0.0109(17)
C2 0.034(2) 0.034(2) 0.027(2) -0.0116(16) 0.0001(16) 0.0068(17)
C3 0.039(2) 0.032(2) 0.047(3) -0.0143(19) 0.005(2) -0.0013(18)
C4 0.032(2) 0.041(3) 0.051(3) -0.015(2) 0.006(2) 0.0017(19)
C5 0.0161(15) 0.034(2) 0.0214(17) -0.0061(14) -0.0056(13) -0.0020(14)
C6 0.0132(15) 0.035(2) 0.0224(17) -0.0090(15) -0.0046(13) 0.0015(14)
C7 0.0180(17) 0.050(3) 0.0251(19) -0.0017(17) -0.0017(14) -0.0044(16)
C8 0.0181(17) 0.055(3) 0.0198(17) -0.0012(17) -0.0056(14) -0.0028(16)
C9 0.0142(15) 0.037(2) 0.0189(16) -0.0071(14) -0.0032(12) -0.0035(14)
C10 0.0133(15) 0.041(2) 0.0189(17) -0.0058(15) -0.0019(12) -0.0063(14)
C11 0.0186(17) 0.055(3) 0.0271(19) -0.0195(18) -0.0032(14) -0.0067(17)
C12 0.0170(17) 0.050(2) 0.028(2) -0.0191(18) 0.0013(14) -0.0025(16)

loop_
_atom_type_symbol
_atom_type_description
_atom_type_scat_dispersion_real
_atom_type_scat_dispersion_imag
_atom_type_scat_source
C C 0.0033 0.0016 'International Tables Vol C Tables 4.2.6.8 and 6.1.1.4'
H H 0.0000 0.0000 'International Tables Vol C Tables 4.2.6.8 and 6.1.1.4'
O O 0.0106 0.0060 'International Tables Vol C Tables 4.2.6.8 and 6.1.1.4'
P P 0.1023 0.0942 'International Tables Vol C Tables 4.2.6.8 and 6.1.1.4'
Nd Nd -0.1943 3.0179 'International Tables Vol C Tables 4.2.6.8 and 6.1.1.4'

loop_
_geom_angle_atom_site_label_1
_geom_angle_atom_site_label_2
_geom_angle_atom_site_label_3
_geom_angle
_geom_angle_site_symmetry_1
_geom_angle_site_symmetry_3
O1 Nd1 O9 153.39(10) . 2
O1 Nd1 O5 98.43(11) . 2_556
O9 Nd1 O5 86.78(10) 2 2_556
O1 Nd1 O10 81.99(10) . .
O9 Nd1 O10 76.37(9) 2 .
O5 Nd1 O10 135.89(9) 2_556 .
O1 Nd1 O13 89.69(13) . .
O9 Nd1 O13 97.55(11) 2 .
O5 Nd1 O13 152.72(10) 2_556 .
O10 Nd1 O13 70.88(10) . .
O1 Nd1 O6 74.30(9) . .
O9 Nd1 O6 132.20(8) 2 .
O5 Nd1 O6 78.76(9) 2_556 .
O10 Nd1 O6 141.10(9) . .
O13 Nd1 O6 78.49(10) . .
O1 Nd1 O12 77.24(10) . .
O9 Nd1 O12 80.27(9) 2 .
O5 Nd1 O12 69.62(9) 2_556 .
O10 Nd1 O12 67.51(8) . .
O13 Nd1 O12 137.65(10) . .
O6 Nd1 O12 133.25(8) . .
O1 Nd1 O8 138.54(10) . .
O9 Nd1 O8 67.91(9) 2 .
O5 Nd1 O8 82.19(9) 2_556 .
O10 Nd1 O8 125.66(9) . .
O13 Nd1 O8 74.71(11) . .
O6 Nd1 O8 65.12(8) . .
O12 Nd1 O8 138.44(10) . .
O1 P1 O3 113.1(2) . .
O1 P1 O2 112.0(2) . .
O3 P1 O2 110.9(3) . .
O1 P1 C1 105.60(18) . .
O3 P1 C1 108.9(2) . .
O2 P1 C1 105.9(2) . .
O5 P2 O6 117.66(15) . .
O5 P2 O7 107.01(16) . .
O6 P2 O7 109.93(15) . .
O5 P2 C5 106.99(17) . .
O6 P2 C5 106.56(15) . .
O7 P2 C5 108.37(17) . .
O9 P3 O10 117.54(15) . .
O9 P3 O11 107.15(16) . .
O10 P3 O11 109.67(17) . .
O9 P3 C9 107.17(17) . .
O10 P3 C9 107.72(15) . .
O11 P3 C9 107.13(17) . .
P1 O1 Nd1 169.6(2) . .
P2 O5 Nd1 150.29(17) . 2_556
P2 O6 Nd1 128.36(14) . .
C5 O8 Nd1 124.6(2) . .
P3 O9 Nd1 145.58(17) . 2
P3 O10 Nd1 128.04(15) . .
C9 O12 Nd1 125.5(2) . .
O4 C1 C2 110.4(3) . .
O4 C1 P1 108.6(3) . .
C2 C1 P1 113.4(3) . .
C3 C2 C4 119.4(4) . .
C3 C2 C1 118.5(4) . .
C4 C2 C1 122.0(4) . .
C2 C3 C4 120.9(4) . 2_466
C3 C4 C2 119.7(4) 2_466 .
O8 C5 C6 112.7(3) . .
O8 C5 P2 106.8(2) . .
C6 C5 P2 113.0(3) . .
C8 C6 C7 118.7(3) . .
C8 C6 C5 122.1(3) . .
C7 C6 C5 119.1(3) . .
C6 C7 C8 120.2(4) . 2_656
C6 C8 C7 121.0(4) . 2_656
O12 C9 C10 112.1(3) . .
O12 C9 P3 106.7(2) . .
C10 C9 P3 112.8(3) . .
C11 C10 C12 119.7(3) . .
C11 C10 C9 120.6(3) . .
C12 C10 C9 119.6(3) . .
C10 C11 C12 120.2(4) . 2_455
C10 C12 C11 120.1(4) . 2_455

loop_
_geom_bond_atom_site_label_1
_geom_bond_atom_site_label_2
_geom_bond_distance
_geom_bond_site_symmetry_2
Nd1 O1 2.338(3) .
Nd1 O9 2.390(3) 2
Nd1 O5 2.395(3) 2_556
Nd1 O10 2.420(2) .
Nd1 O13 2.469(3) .
Nd1 O6 2.493(2) .
Nd1 O12 2.537(2) .
Nd1 O8 2.573(2) .
P1 O1 1.491(3) .
P1 O3 1.517(4) .
P1 O2 1.541(4) .
P1 C1 1.826(4) .
P2 O5 1.499(3) .
P2 O6 1.505(2) .
P2 O7 1.580(3) .
P2 C5 1.838(4) .
P3 O9 1.499(3) .
P3 O10 1.501(2) .
P3 O11 1.566(3) .
P3 C9 1.843(4) .
O4 C1 1.430(5) .
O5 Nd1 2.395(3) 2_556
O8 C5 1.427(4) .
O9 Nd1 2.390(3) 2
O12 C9 1.438(4) .
C1 C2 1.505(5) .
C2 C3 1.371(6) .
C2 C4 1.397(7) .
C3 C4 1.391(6) 2_466
C4 C3 1.391(6) 2_466
C5 C6 1.516(4) .
C6 C8 1.383(5) .
C6 C7 1.391(5) .
C7 C8 1.391(5) 2_656
C8 C7 1.391(5) 2_656
C9 C10 1.511(4) .
C10 C11 1.382(6) .
C10 C12 1.388(5) .
C11 C12 1.391(5) 2_455
C12 C11 1.391(5) 2_455

loop_
_geom_hbond_atom_site_label_D
_geom_hbond_atom_site_label_H
_geom_hbond_atom_site_label_A
_geom_hbond_distance_DH
_geom_hbond_distance_HA
_geom_hbond_distance_DA
_geom_hbond_angle_DHA
_geom_hbond_site_symmetry_A
O2 H1 O24 0.82 1.91 2.713(12) 166.4 1_455
O4 H2 O22 0.82 1.89 2.704(13) 170.4 2_566
O7 H3 O15 0.82 1.80 2.615(7) 170.7 .
O8 H4 O14 0.85 1.97 2.793(6) 163.1 .
O11 H5 O16 0.82 1.91 2.725(9) 170.7 .
O12 H6 O23 0.85 1.98 2.774(5) 155.5 .
O13 H16 O15 0.85 1.91 2.745(7) 163.7 .
O13 H17 O17 0.85 1.91 2.703(9) 155.4 .
